data_1561355
loop_
_publ_author_name
'Moussa, C.'
'El Sayah, Z.'
'Chajewski, G.'
'Berche, A.'
'Dorcet, V.'
'Pikul, A.P.'
'Pasturel, M.'
'Joanny, L.'
'Stepnik, B.'
'Tougait, O.'

_publ_section_title
;
 Investigation of the phase relations in the U-Al-Ge ternary system:
 Influence of the Al/Ge substitution on the properties of the intermediate
 phases
;
_journal_name_full 'Journal of Solid State Chemistry'
_journal_page_first 168
_journal_page_last 178
_journal_paper_doi 10.1016/j.jssc.2016.08.008
_journal_volume 243
_journal_year 2016
_chemical_formula_sum 'Al1.5 Ge3.5 U3'
_chemical_formula_weight 1008.62
_space_group_crystal_system tetragonal
_space_group_IT_number 108
_space_group_name_Hall 'I 4 -2c'
_space_group_name_H-M_alt 'I 4 c m'
_atom_sites_solution_hydrogens .
_audit_creation_method SHELXL-2014
_cell_angle_alpha 90
_cell_angle_beta 90
_cell_angle_gamma 90
_cell_formula_units_Z 4
_cell_length_a 7.753
_cell_length_b 7.753
_cell_length_c 11.055
_cell_measurement_temperature 293(2)
_cell_volume 664.505
_computing_structure_refinement 'SHELXL-2014 (Sheldrick, 2014)'
_diffrn_ambient_temperature 293(2)
_diffrn_measured_fraction_theta_full 1.000
_diffrn_measured_fraction_theta_max 1.000
_diffrn_radiation_type MoK\a
_diffrn_radiation_wavelength 0.71073
_diffrn_reflns_av_R_equivalents 0.0685
_diffrn_reflns_av_unetI/netI 0.0601
_diffrn_reflns_Laue_measured_fraction_full 1.000
_diffrn_reflns_Laue_measured_fraction_max 1.000
_diffrn_reflns_limit_h_max 14
_diffrn_reflns_limit_h_min -15
_diffrn_reflns_limit_k_max 15
_diffrn_reflns_limit_k_min -15
_diffrn_reflns_limit_l_max 21
_diffrn_reflns_limit_l_min -17
_diffrn_reflns_number 10643
_diffrn_reflns_point_group_measured_fraction_full 1.000
_diffrn_reflns_point_group_measured_fraction_max 1.000
_diffrn_reflns_theta_full 25.242
_diffrn_reflns_theta_max 44.928
_diffrn_reflns_theta_min 3.686
_exptl_absorpt_coefficient_mu 88.521
_exptl_crystal_density_diffrn 10.081
_exptl_crystal_F_000 1630
_refine_diff_density_max 4.404
_refine_diff_density_min -4.173
_refine_diff_density_rms 0.610
_refine_ls_abs_structure_details
;
 Refined as an inversion twin.
;
_refine_ls_abs_structure_Flack 0.49(2)
_refine_ls_extinction_coef 0.00063(7)
_refine_ls_extinction_expression Fc^*^=kFc[1+0.001xFc^2^\l^3^/sin(2\q)]^-1/4^
_refine_ls_extinction_method SHELXL
_refine_ls_goodness_of_fit_ref 1.028
_refine_ls_hydrogen_treatment undef
_refine_ls_matrix_type full
_refine_ls_number_parameters 29
_refine_ls_number_reflns 1354
_refine_ls_number_restraints 1
_refine_ls_restrained_S_all 1.028
_refine_ls_R_factor_all 0.0533
_refine_ls_R_factor_gt 0.0293
_refine_ls_shift/su_max 0.000
_refine_ls_shift/su_mean 0.000
_refine_ls_structure_factor_coef Fsqd
_refine_ls_weighting_details 'w=1/[\s^2^(Fo^2^)+(0.0227P)^2^] where P=(Fo^2^+2Fc^2^)/3'
_refine_ls_weighting_scheme calc
_refine_ls_wR_factor_gt 0.0494
_refine_ls_wR_factor_ref 0.0529
_reflns_Friedel_coverage 0.928
_reflns_Friedel_fraction_full 1.000
_reflns_Friedel_fraction_max 1.000
_reflns_number_gt 1040
_reflns_number_total 1354
_reflns_threshold_expression 'I > 2\s(I)'
_cod_data_source_file U3Al15Ge35_I4cm.cif
_cod_data_source_block shelx
_cod_original_cell_volume 664.6
_cod_original_formula_sum 'Al1.50 Ge3.50 U3'
_cod_database_code 1561355
_shelx_space_group_comment
;
The symmetry employed for this shelxl refinement is uniquely defined
by the following loop, which should always be used as a source of
symmetry information in preference to the above space-group names.
They are only intended as comments.
;
_shelxl_version_number 2014-3

loop_
_space_group_symop_operation_xyz
'x, y, z'
'-x, -y, z'
'-y, x, z'
'y, -x, z'
'-x, y, z+1/2'
'x, -y, z+1/2'
'y, x, z+1/2'
'-y, -x, z+1/2'
'x+1/2, y+1/2, z+1/2'
'-x+1/2, -y+1/2, z+1/2'
'-y+1/2, x+1/2, z+1/2'
'y+1/2, -x+1/2, z+1/2'
'-x+1/2, y+1/2, z+1'
'x+1/2, -y+1/2, z+1'
'y+1/2, x+1/2, z+1'
'-y+1/2, -x+1/2, z+1'

loop_
_atom_site_label
_atom_site_type_symbol
_atom_site_fract_x
_atom_site_fract_y
_atom_site_fract_z
_atom_site_U_iso_or_equiv
_atom_site_adp_type
_atom_site_occupancy
_atom_site_site_symmetry_order
_atom_site_calc_flag
_atom_site_refinement_flags_posn
_atom_site_refinement_flags_adp
_atom_site_refinement_flags_occupancy
_atom_site_disorder_assembly
_atom_site_disorder_group
U1 U 0.15987(3) 0.65987(3) 0.01358(4) 0.00796(8) Uani 1 2 d S T P . .
U2 U 0.0000 0.0000 0.25094(5) 0.00842(10) Uani 1 4 d S T P . .
Ge1 Ge 0.1381(3) 0.6381(3) 0.3289(3) 0.0101(7) Uani 0.334(10) 2 d S T P . .
Al1 Al 0.1381(3) 0.6381(3) 0.3289(3) 0.0101(7) Uani 0.666(10) 2 d S T P . .
Ge2 Ge 0.64829(16) 0.14829(16) 0.20098(15) 0.0110(4) Uani 0.957(11) 2 d S T P . .
Al2 Al 0.64829(16) 0.14829(16) 0.20098(15) 0.0110(4) Uani 0.043(11) 2 d S T P . .
Ge3 Ge 0.0000 0.0000 0.0000(2) 0.0089(2) Uani 1 4 d S T P . .

loop_
_atom_site_aniso_label
_atom_site_aniso_U_11
_atom_site_aniso_U_22
_atom_site_aniso_U_33
_atom_site_aniso_U_23
_atom_site_aniso_U_13
_atom_site_aniso_U_12
U1 0.00814(9) 0.00814(9) 0.00758(13) -0.00054(10) -0.00054(10) -0.00093(8)
U2 0.00888(12) 0.00888(12) 0.00751(19) 0.000 0.000 0.000
Ge1 0.0094(9) 0.0094(9) 0.0116(12) -0.0019(5) -0.0019(5) 0.0023(8)
Al1 0.0094(9) 0.0094(9) 0.0116(12) -0.0019(5) -0.0019(5) 0.0023(8)
Ge2 0.0102(6) 0.0102(6) 0.0125(7) 0.0036(3) 0.0036(3) 0.0020(5)
Al2 0.0102(6) 0.0102(6) 0.0125(7) 0.0036(3) 0.0036(3) 0.0020(5)
Ge3 0.0100(3) 0.0100(3) 0.0066(5) 0.000 0.000 0.000

loop_
_atom_type_symbol
_atom_type_description
_atom_type_scat_dispersion_real
_atom_type_scat_dispersion_imag
_atom_type_scat_source
Al Al 0.0645 0.0514 'International Tables Vol C Tables 4.2.6.8 and 6.1.1.4'
Ge Ge 0.1547 1.8001 'International Tables Vol C Tables 4.2.6.8 and 6.1.1.4'
U U -9.6767 9.6646 'International Tables Vol C Tables 4.2.6.8 and 6.1.1.4'

loop_
_geom_angle_atom_site_label_1
_geom_angle_atom_site_label_2
_geom_angle_atom_site_label_3
_geom_angle
_geom_angle_site_symmetry_1
_geom_angle_site_symmetry_3
Ge3 U1 Ge3 139.930(17) 13_554 1_565
Ge3 U1 Al2 78.16(3) 13_554 2_665
Ge3 U1 Al2 78.16(3) 1_565 2_665
Ge3 U1 Ge2 78.16(3) 13_554 2_665
Ge3 U1 Ge2 78.16(3) 1_565 2_665
Al2 U1 Ge2 0.00(7) 2_665 2_665
Ge3 U1 Al1 73.51(3) 13_554 10_564
Ge3 U1 Al1 73.51(3) 1_565 10_564
Al2 U1 Al1 87.24(5) 2_665 10_564
Ge2 U1 Al1 87.24(5) 2_665 10_564
Ge3 U1 Ge1 73.51(3) 13_554 10_564
Ge3 U1 Ge1 73.51(3) 1_565 10_564
Al2 U1 Ge1 87.24(5) 2_665 10_564
Ge2 U1 Ge1 87.24(5) 2_665 10_564
Al1 U1 Ge1 0.00(11) 10_564 10_564
Ge3 U1 Al1 72.39(6) 13_554 12_454
Ge3 U1 Al1 128.24(7) 1_565 12_454
Al2 U1 Al1 150.28(5) 2_665 12_454
Ge2 U1 Al1 150.28(5) 2_665 12_454
Al1 U1 Al1 88.23(8) 10_564 12_454
Ge1 U1 Al1 88.23(8) 10_564 12_454
Ge3 U1 Ge1 128.24(7) 13_554 11_554
Ge3 U1 Ge1 72.39(6) 1_565 11_554
Al2 U1 Ge1 150.28(5) 2_665 11_554
Ge2 U1 Ge1 150.28(5) 2_665 11_554
Al1 U1 Ge1 88.23(8) 10_564 11_554
Ge1 U1 Ge1 88.23(8) 10_564 11_554
Al1 U1 Ge1 58.74(10) 12_454 11_554
Ge3 U1 Ge1 72.39(6) 13_554 12_454
Ge3 U1 Ge1 128.24(7) 1_565 12_454
Al2 U1 Ge1 150.28(5) 2_665 12_454
Ge2 U1 Ge1 150.28(5) 2_665 12_454
Al1 U1 Ge1 88.23(8) 10_564 12_454
Ge1 U1 Ge1 88.23(8) 10_564 12_454
Al1 U1 Ge1 0.00(8) 12_454 12_454
Ge1 U1 Ge1 58.74(10) 11_554 12_454
Ge3 U1 Al1 128.24(7) 13_554 11_554
Ge3 U1 Al1 72.39(6) 1_565 11_554
Al2 U1 Al1 150.28(5) 2_665 11_554
Ge2 U1 Al1 150.28(5) 2_665 11_554
Al1 U1 Al1 88.23(8) 10_564 11_554
Ge1 U1 Al1 88.23(8) 10_564 11_554
Al1 U1 Al1 58.74(10) 12_454 11_554
Ge1 U1 Al1 0.00(5) 11_554 11_554
Ge1 U1 Al1 58.74(10) 12_454 11_554
Ge3 U1 Al2 74.84(4) 13_554 4_565
Ge3 U1 Al2 134.77(5) 1_565 4_565
Al2 U1 Al2 86.29(5) 2_665 4_565
Ge2 U1 Al2 86.29(5) 2_665 4_565
Al1 U1 Al2 148.35(3) 10_564 4_565
Ge1 U1 Al2 148.35(3) 10_564 4_565
Al1 U1 Al2 82.32(4) 12_454 4_565
Ge1 U1 Al2 111.75(3) 11_554 4_565
Ge1 U1 Al2 82.32(4) 12_454 4_565
Al1 U1 Al2 111.75(3) 11_554 4_565
Ge3 U1 Ge2 74.84(4) 13_554 4_565
Ge3 U1 Ge2 134.77(5) 1_565 4_565
Al2 U1 Ge2 86.29(5) 2_665 4_565
Ge2 U1 Ge2 86.29(5) 2_665 4_565
Al1 U1 Ge2 148.35(3) 10_564 4_565
Ge1 U1 Ge2 148.35(3) 10_564 4_565
Al1 U1 Ge2 82.32(4) 12_454 4_565
Ge1 U1 Ge2 111.75(3) 11_554 4_565
Ge1 U1 Ge2 82.32(4) 12_454 4_565
Al1 U1 Ge2 111.75(3) 11_554 4_565
Al2 U1 Ge2 0.000(16) 4_565 4_565
Ge3 U1 Al2 134.77(5) 13_554 3
Ge3 U1 Al2 74.84(4) 1_565 3
Al2 U1 Al2 86.29(5) 2_665 3
Ge2 U1 Al2 86.29(5) 2_665 3
Al1 U1 Al2 148.35(3) 10_564 3
Ge1 U1 Al2 148.35(3) 10_564 3
Al1 U1 Al2 111.75(3) 12_454 3
Ge1 U1 Al2 82.32(4) 11_554 3
Ge1 U1 Al2 111.75(3) 12_454 3
Al1 U1 Al2 82.32(4) 11_554 3
Al2 U1 Al2 61.86(6) 4_565 3
Ge2 U1 Al2 61.86(6) 4_565 3
Ge3 U1 Ge2 134.77(5) 13_554 3
Ge3 U1 Ge2 74.84(4) 1_565 3
Al2 U1 Ge2 86.29(5) 2_665 3
Ge2 U1 Ge2 86.29(5) 2_665 3
Al1 U1 Ge2 148.35(3) 10_564 3
Ge1 U1 Ge2 148.35(3) 10_564 3
Al1 U1 Ge2 111.75(3) 12_454 3
Ge1 U1 Ge2 82.32(4) 11_554 3
Ge1 U1 Ge2 111.75(3) 12_454 3
Al1 U1 Ge2 82.32(4) 11_554 3
Al2 U1 Ge2 61.86(6) 4_565 3
Ge2 U1 Ge2 61.86(6) 4_565 3
Al2 U1 Ge2 0.000(16) 3 3
Ge3 U1 Al2 87.77(5) 13_554 9_454
Ge3 U1 Al2 87.77(5) 1_565 9_454
Al2 U1 Al2 136.67(3) 2_665 9_454
Ge2 U1 Al2 136.67(3) 2_665 9_454
Al1 U1 Al2 49.43(6) 10_564 9_454
Ge1 U1 Al2 49.43(6) 10_564 9_454
Al1 U1 Al2 47.03(4) 12_454 9_454
Ge1 U1 Al2 47.03(4) 11_554 9_454
Ge1 U1 Al2 47.03(4) 12_454 9_454
Al1 U1 Al2 47.03(4) 11_554 9_454
Al2 U1 Al2 129.35(3) 4_565 9_454
Ge2 U1 Al2 129.35(3) 4_565 9_454
Al2 U1 Al2 129.35(3) 3 9_454
Ge2 U1 Al2 129.35(3) 3 9_454
Ge3 U1 Ge2 87.77(5) 13_554 9_454
Ge3 U1 Ge2 87.77(5) 1_565 9_454
Al2 U1 Ge2 136.67(3) 2_665 9_454
Ge2 U1 Ge2 136.67(3) 2_665 9_454
Al1 U1 Ge2 49.43(6) 10_564 9_454
Ge1 U1 Ge2 49.43(6) 10_564 9_454
Al1 U1 Ge2 47.03(4) 12_454 9_454
Ge1 U1 Ge2 47.03(4) 11_554 9_454
Ge1 U1 Ge2 47.03(4) 12_454 9_454
Al1 U1 Ge2 47.03(4) 11_554 9_454
Al2 U1 Ge2 129.35(3) 4_565 9_454
Ge2 U1 Ge2 129.35(3) 4_565 9_454
Al2 U1 Ge2 129.35(3) 3 9_454
Ge2 U1 Ge2 129.35(3) 3 9_454
Al2 U1 Ge2 0.00(4) 9_454 9_454
Ge3 U1 Ge1 94.27(5) 13_554 .
Ge3 U1 Ge1 94.27(5) 1_565 .
Al2 U1 Ge1 49.35(5) 2_665 .
Ge2 U1 Ge1 49.35(5) 2_665 .
Al1 U1 Ge1 136.58(4) 10_564 .
Ge1 U1 Ge1 136.58(4) 10_564 .
Al1 U1 Ge1 128.39(4) 12_454 .
Ge1 U1 Ge1 128.39(4) 11_554 .
Ge1 U1 Ge1 128.39(4) 12_454 .
Al1 U1 Ge1 128.39(4) 11_554 .
Al2 U1 Ge1 46.28(4) 4_565 .
Ge2 U1 Ge1 46.28(4) 4_565 .
Al2 U1 Ge1 46.28(4) 3 .
Ge2 U1 Ge1 46.28(4) 3 .
Al2 U1 Ge1 173.98(4) 9_454 .
Ge2 U1 Ge1 173.98(4) 9_454 .
Ge3 U1 U1 109.798(6) 13_554 2_565
Ge3 U1 U1 109.798(6) 1_565 2_565
Al2 U1 U1 135.44(4) 2_665 2_565
Ge2 U1 U1 135.44(4) 2_665 2_565
Al1 U1 U1 137.33(6) 10_564 2_565
Ge1 U1 U1 137.33(6) 10_564 2_565
Al1 U1 U1 55.41(3) 12_454 2_565
Ge1 U1 U1 55.41(3) 11_554 2_565
Ge1 U1 U1 55.41(3) 12_454 2_565
Al1 U1 U1 55.41(3) 11_554 2_565
Al2 U1 U1 56.352(19) 4_565 2_565
Ge2 U1 U1 56.352(19) 4_565 2_565
Al2 U1 U1 56.352(19) 3 2_565
Ge2 U1 U1 56.352(19) 3 2_565
Al2 U1 U1 87.90(3) 9_454 2_565
Ge2 U1 U1 87.90(3) 9_454 2_565
Ge1 U1 U1 86.09(5) . 2_565
Ge3 U1 U2 44.95(4) 13_554 13_554
Ge3 U1 U2 127.29(4) 1_565 13_554
Al2 U1 U2 49.525(15) 2_665 13_554
Ge2 U1 U2 49.525(15) 2_665 13_554
Al1 U1 U2 105.56(4) 10_564 13_554
Ge1 U1 U2 105.56(4) 10_564 13_554
Al1 U1 U2 104.05(5) 12_454 13_554
Ge1 U1 U2 158.19(4) 11_554 13_554
Ge1 U1 U2 104.05(5) 12_454 13_554
Al1 U1 U2 158.19(4) 11_554 13_554
Al2 U1 U2 48.86(2) 4_565 13_554
Ge2 U1 U2 48.86(2) 4_565 13_554
Al2 U1 U2 93.48(3) 3 13_554
Ge2 U1 U2 93.48(3) 3 13_554
Al2 U1 U2 132.685(11) 9_454 13_554
Ge2 U1 U2 132.685(11) 9_454 13_554
Ge1 U1 U2 49.43(2) . 13_554
U1 U1 U2 104.598(5) 2_565 13_554
Ge3 U1 U2 127.29(4) 13_554 1_565
Ge3 U1 U2 44.95(4) 1_565 1_565
Al2 U1 U2 49.525(15) 2_665 1_565
Ge2 U1 U2 49.525(15) 2_665 1_565
Al1 U1 U2 105.56(4) 10_564 1_565
Ge1 U1 U2 105.56(4) 10_564 1_565
Al1 U1 U2 158.19(4) 12_454 1_565
Ge1 U1 U2 104.05(5) 11_554 1_565
Ge1 U1 U2 158.19(4) 12_454 1_565
Al1 U1 U2 104.05(5) 11_554 1_565
Al2 U1 U2 93.48(3) 4_565 1_565
Ge2 U1 U2 93.48(3) 4_565 1_565
Al2 U1 U2 48.86(2) 3 1_565
Ge2 U1 U2 48.86(2) 3 1_565
Al2 U1 U2 132.685(11) 9_454 1_565
Ge2 U1 U2 132.685(11) 9_454 1_565
Ge1 U1 U2 49.43(2) . 1_565
U1 U1 U2 104.598(5) 2_565 1_565
U2 U1 U2 88.705(14) 13_554 1_565
Ge3 U2 Ge3 180.0 5 .
Ge3 U2 Al2 100.57(4) 5 3_545
Ge3 U2 Al2 79.43(4) . 3_545
Ge3 U2 Ge2 100.57(4) 5 3_545
Ge3 U2 Ge2 79.43(4) . 3_545
Al2 U2 Ge2 0.00(7) 3_545 3_545
Ge3 U2 Al2 100.57(4) 5 4_565
Ge3 U2 Al2 79.43(4) . 4_565
Al2 U2 Al2 158.86(7) 3_545 4_565
Ge2 U2 Al2 158.86(7) 3_545 4_565
Ge3 U2 Ge2 100.57(4) 5 4_565
Ge3 U2 Ge2 79.43(4) . 4_565
Al2 U2 Ge2 158.86(7) 3_545 4_565
Ge2 U2 Ge2 158.86(7) 3_545 4_565
Al2 U2 Ge2 0.00(6) 4_565 4_565
Ge3 U2 Al2 100.57(4) 5 1_455
Ge3 U2 Al2 79.43(4) . 1_455
Al2 U2 Al2 88.072(13) 3_545 1_455
Ge2 U2 Al2 88.072(13) 3_545 1_455
Al2 U2 Al2 88.072(13) 4_565 1_455
Ge2 U2 Al2 88.072(13) 4_565 1_455
Ge3 U2 Ge2 100.57(4) 5 1_455
Ge3 U2 Ge2 79.43(4) . 1_455
Al2 U2 Ge2 88.072(13) 3_545 1_455
Ge2 U2 Ge2 88.072(13) 3_545 1_455
Al2 U2 Ge2 88.072(13) 4_565 1_455
Ge2 U2 Ge2 88.072(13) 4_565 1_455
Al2 U2 Ge2 0.00(7) 1_455 1_455
Ge3 U2 Al2 100.57(4) 5 2_655
Ge3 U2 Al2 79.43(4) . 2_655
Al2 U2 Al2 88.072(13) 3_545 2_655
Ge2 U2 Al2 88.072(13) 3_545 2_655
Al2 U2 Al2 88.072(13) 4_565 2_655
Ge2 U2 Al2 88.072(13) 4_565 2_655
Al2 U2 Al2 158.86(7) 1_455 2_655
Ge2 U2 Al2 158.86(7) 1_455 2_655
Ge3 U2 Ge2 100.57(4) 5 2_655
Ge3 U2 Ge2 79.43(4) . 2_655
Al2 U2 Ge2 88.072(13) 3_545 2_655
Ge2 U2 Ge2 88.072(13) 3_545 2_655
Al2 U2 Ge2 88.072(13) 4_565 2_655
Ge2 U2 Ge2 88.072(13) 4_565 2_655
Al2 U2 Ge2 158.86(7) 1_455 2_655
Ge2 U2 Ge2 158.86(7) 1_455 2_655
Al2 U2 Ge2 0.00(9) 2_655 2_655
Ge3 U2 Ge1 73.99(5) 5 3_655
Ge3 U2 Ge1 106.01(5) . 3_655
Al2 U2 Ge1 134.75(4) 3_545 3_655
Ge2 U2 Ge1 134.75(4) 3_545 3_655
Al2 U2 Ge1 52.92(4) 4_565 3_655
Ge2 U2 Ge1 52.92(4) 4_565 3_655
Al2 U2 Ge1 137.15(4) 1_455 3_655
Ge2 U2 Ge1 137.15(4) 1_455 3_655
Al2 U2 Ge1 50.80(4) 2_655 3_655
Ge2 U2 Ge1 50.80(4) 2_655 3_655
Ge3 U2 Al1 73.99(5) 5 3_655
Ge3 U2 Al1 106.01(5) . 3_655
Al2 U2 Al1 134.75(4) 3_545 3_655
Ge2 U2 Al1 134.75(4) 3_545 3_655
Al2 U2 Al1 52.92(4) 4_565 3_655
Ge2 U2 Al1 52.92(4) 4_565 3_655
Al2 U2 Al1 137.15(4) 1_455 3_655
Ge2 U2 Al1 137.15(4) 1_455 3_655
Al2 U2 Al1 50.80(4) 2_655 3_655
Ge2 U2 Al1 50.80(4) 2_655 3_655
Ge1 U2 Al1 0.00(11) 3_655 3_655
Ge3 U2 Ge1 73.99(5) 5 4_455
Ge3 U2 Ge1 106.01(5) . 4_455
Al2 U2 Ge1 52.92(4) 3_545 4_455
Ge2 U2 Ge1 52.92(4) 3_545 4_455
Al2 U2 Ge1 134.75(4) 4_565 4_455
Ge2 U2 Ge1 134.75(4) 4_565 4_455
Al2 U2 Ge1 50.80(4) 1_455 4_455
Ge2 U2 Ge1 50.80(4) 1_455 4_455
Al2 U2 Ge1 137.15(4) 2_655 4_455
Ge2 U2 Ge1 137.15(4) 2_655 4_455
Ge1 U2 Ge1 147.99(11) 3_655 4_455
Al1 U2 Ge1 147.99(11) 3_655 4_455
Ge3 U2 Al1 73.99(5) 5 4_455
Ge3 U2 Al1 106.01(5) . 4_455
Al2 U2 Al1 52.92(4) 3_545 4_455
Ge2 U2 Al1 52.92(4) 3_545 4_455
Al2 U2 Al1 134.75(4) 4_565 4_455
Ge2 U2 Al1 134.75(4) 4_565 4_455
Al2 U2 Al1 50.80(4) 1_455 4_455
Ge2 U2 Al1 50.80(4) 1_455 4_455
Al2 U2 Al1 137.15(4) 2_655 4_455
Ge2 U2 Al1 137.15(4) 2_655 4_455
Ge1 U2 Al1 147.99(11) 3_655 4_455
Al1 U2 Al1 147.99(11) 3_655 4_455
Ge1 U2 Al1 0.00(4) 4_455 4_455
Ge3 U2 Al1 73.99(5) 5 2_565
Ge3 U2 Al1 106.01(5) . 2_565
Al2 U2 Al1 137.15(4) 3_545 2_565
Ge2 U2 Al1 137.15(4) 3_545 2_565
Al2 U2 Al1 50.80(4) 4_565 2_565
Ge2 U2 Al1 50.80(4) 4_565 2_565
Al2 U2 Al1 52.92(4) 1_455 2_565
Ge2 U2 Al1 52.92(4) 1_455 2_565
Al2 U2 Al1 134.75(4) 2_655 2_565
Ge2 U2 Al1 134.75(4) 2_655 2_565
Ge1 U2 Al1 85.64(3) 3_655 2_565
Al1 U2 Al1 85.64(3) 3_655 2_565
Ge1 U2 Al1 85.64(3) 4_455 2_565
Al1 U2 Al1 85.64(3) 4_455 2_565
Ge3 U2 Ge1 73.99(5) 5 2_565
Ge3 U2 Ge1 106.01(5) . 2_565
Al2 U2 Ge1 137.15(4) 3_545 2_565
Ge2 U2 Ge1 137.15(4) 3_545 2_565
Al2 U2 Ge1 50.80(4) 4_565 2_565
Ge2 U2 Ge1 50.80(4) 4_565 2_565
Al2 U2 Ge1 52.92(4) 1_455 2_565
Ge2 U2 Ge1 52.92(4) 1_455 2_565
Al2 U2 Ge1 134.75(4) 2_655 2_565
Ge2 U2 Ge1 134.75(4) 2_655 2_565
Ge1 U2 Ge1 85.64(3) 3_655 2_565
Al1 U2 Ge1 85.64(3) 3_655 2_565
Ge1 U2 Ge1 85.64(3) 4_455 2_565
Al1 U2 Ge1 85.64(3) 4_455 2_565
Al1 U2 Ge1 0.00(14) 2_565 2_565
Ge3 U2 Al1 73.99(5) 5 1_545
Ge3 U2 Al1 106.01(5) . 1_545
Al2 U2 Al1 50.80(4) 3_545 1_545
Ge2 U2 Al1 50.80(4) 3_545 1_545
Al2 U2 Al1 137.15(4) 4_565 1_545
Ge2 U2 Al1 137.15(4) 4_565 1_545
Al2 U2 Al1 134.75(4) 1_455 1_545
Ge2 U2 Al1 134.75(4) 1_455 1_545
Al2 U2 Al1 52.92(4) 2_655 1_545
Ge2 U2 Al1 52.92(4) 2_655 1_545
Ge1 U2 Al1 85.64(3) 3_655 1_545
Al1 U2 Al1 85.64(3) 3_655 1_545
Ge1 U2 Al1 85.64(3) 4_455 1_545
Al1 U2 Al1 85.64(3) 4_455 1_545
Al1 U2 Al1 147.99(11) 2_565 1_545
Ge1 U2 Al1 147.99(11) 2_565 1_545
Ge3 U2 Ge1 73.99(5) 5 1_545
Ge3 U2 Ge1 106.01(5) . 1_545
Al2 U2 Ge1 50.80(4) 3_545 1_545
Ge2 U2 Ge1 50.80(4) 3_545 1_545
Al2 U2 Ge1 137.15(4) 4_565 1_545
Ge2 U2 Ge1 137.15(4) 4_565 1_545
Al2 U2 Ge1 134.75(4) 1_455 1_545
Ge2 U2 Ge1 134.75(4) 1_455 1_545
Al2 U2 Ge1 52.92(4) 2_655 1_545
Ge2 U2 Ge1 52.92(4) 2_655 1_545
Ge1 U2 Ge1 85.64(3) 3_655 1_545
Al1 U2 Ge1 85.64(3) 3_655 1_545
Ge1 U2 Ge1 85.64(3) 4_455 1_545
Al1 U2 Ge1 85.64(3) 4_455 1_545
Al1 U2 Ge1 147.99(11) 2_565 1_545
Ge1 U2 Ge1 147.99(11) 2_565 1_545
Al1 U2 Ge1 0.00(11) 1_545 1_545
Ge3 U2 U1 132.002(8) 5 4_455
Ge3 U2 U1 47.998(8) . 4_455
Al2 U2 U1 48.25(3) 3_545 4_455
Ge2 U2 U1 48.25(3) 3_545 4_455
Al2 U2 U1 114.86(4) 4_565 4_455
Ge2 U2 U1 114.86(4) 4_565 4_455
Al2 U2 U1 52.32(3) 1_455 4_455
Ge2 U2 U1 52.32(3) 1_455 4_455
Al2 U2 U1 111.45(4) 2_655 4_455
Ge2 U2 U1 111.45(4) 2_655 4_455
Ge1 U2 U1 153.74(6) 3_655 4_455
Al1 U2 U1 153.74(6) 3_655 4_455
Ge1 U2 U1 58.14(5) 4_455 4_455
Al1 U2 U1 58.14(5) 4_455 4_455
Al1 U2 U1 103.76(5) 2_565 4_455
Ge1 U2 U1 103.76(5) 2_565 4_455
Al1 U2 U1 97.54(5) 1_545 4_455
Ge1 U2 U1 97.54(5) 1_545 4_455
Ge3 U2 U1 132.002(8) 5 1_545
Ge3 U2 U1 47.998(8) . 1_545
Al2 U2 U1 52.32(3) 3_545 1_545
Ge2 U2 U1 52.32(3) 3_545 1_545
Al2 U2 U1 111.45(4) 4_565 1_545
Ge2 U2 U1 111.45(4) 4_565 1_545
Al2 U2 U1 114.86(4) 1_455 1_545
Ge2 U2 U1 114.86(4) 1_455 1_545
Al2 U2 U1 48.25(3) 2_655 1_545
Ge2 U2 U1 48.25(3) 2_655 1_545
Ge1 U2 U1 97.54(5) 3_655 1_545
Al1 U2 U1 97.54(5) 3_655 1_545
Ge1 U2 U1 103.76(5) 4_455 1_545
Al1 U2 U1 103.76(5) 4_455 1_545
Al1 U2 U1 153.74(6) 2_565 1_545
Ge1 U2 U1 153.74(6) 2_565 1_545
Al1 U2 U1 58.14(5) 1_545 1_545
Ge1 U2 U1 58.14(5) 1_545 1_545
U1 U2 U1 63.400(8) 4_455 1_545
Ge3 U2 U1 132.002(8) 5 3_655
Ge3 U2 U1 47.998(8) . 3_655
Al2 U2 U1 114.86(4) 3_545 3_655
Ge2 U2 U1 114.86(4) 3_545 3_655
Al2 U2 U1 48.25(3) 4_565 3_655
Ge2 U2 U1 48.25(3) 4_565 3_655
Al2 U2 U1 111.45(4) 1_455 3_655
Ge2 U2 U1 111.45(4) 1_455 3_655
Al2 U2 U1 52.32(3) 2_655 3_655
Ge2 U2 U1 52.32(3) 2_655 3_655
Ge1 U2 U1 58.14(5) 3_655 3_655
Al1 U2 U1 58.14(5) 3_655 3_655
Ge1 U2 U1 153.74(6) 4_455 3_655
Al1 U2 U1 153.74(6) 4_455 3_655
Al1 U2 U1 97.54(5) 2_565 3_655
Ge1 U2 U1 97.54(5) 2_565 3_655
Al1 U2 U1 103.76(5) 1_545 3_655
Ge1 U2 U1 103.76(5) 1_545 3_655
U1 U2 U1 95.996(15) 4_455 3_655
U1 U2 U1 63.400(8) 1_545 3_655
Ge3 U2 U1 132.002(8) 5 2_565
Ge3 U2 U1 47.998(8) . 2_565
Al2 U2 U1 111.45(4) 3_545 2_565
Ge2 U2 U1 111.45(4) 3_545 2_565
Al2 U2 U1 52.32(3) 4_565 2_565
Ge2 U2 U1 52.32(3) 4_565 2_565
Al2 U2 U1 48.25(3) 1_455 2_565
Ge2 U2 U1 48.25(3) 1_455 2_565
Al2 U2 U1 114.86(4) 2_655 2_565
Ge2 U2 U1 114.86(4) 2_655 2_565
Ge1 U2 U1 103.76(5) 3_655 2_565
Al1 U2 U1 103.76(5) 3_655 2_565
Ge1 U2 U1 97.54(5) 4_455 2_565
Al1 U2 U1 97.54(5) 4_455 2_565
Al1 U2 U1 58.14(5) 2_565 2_565
Ge1 U2 U1 58.14(5) 2_565 2_565
Al1 U2 U1 153.74(6) 1_545 2_565
Ge1 U2 U1 153.74(6) 1_545 2_565
U1 U2 U1 63.400(8) 4_455 2_565
U1 U2 U1 95.996(15) 1_545 2_565
U1 U2 U1 63.400(8) 3_655 2_565
Al2 Ge1 Ge2 0.00(3) 3 3
Al2 Ge1 Al2 76.25(12) 3 4_565
Ge2 Ge1 Al2 76.25(12) 3 4_565
Al2 Ge1 Ge2 76.25(12) 3 4_565
Ge2 Ge1 Ge2 76.25(12) 3 4_565
Al2 Ge1 Ge2 0.00(7) 4_565 4_565
Al2 Ge1 Al2 102.41(8) 3 2_665
Ge2 Ge1 Al2 102.41(8) 3 2_665
Al2 Ge1 Al2 102.41(8) 4_565 2_665
Ge2 Ge1 Al2 102.41(8) 4_565 2_665
Al2 Ge1 Ge2 102.41(8) 3 2_665
Ge2 Ge1 Ge2 102.41(8) 3 2_665
Al2 Ge1 Ge2 102.41(8) 4_565 2_665
Ge2 Ge1 Ge2 102.41(8) 4_565 2_665
Al2 Ge1 Ge2 0.00(7) 2_665 2_665
Al2 Ge1 U1 141.87(6) 3 10_565
Ge2 Ge1 U1 141.87(6) 3 10_565
Al2 Ge1 U1 141.87(6) 4_565 10_565
Ge2 Ge1 U1 141.87(6) 4_565 10_565
Al2 Ge1 U1 73.79(7) 2_665 10_565
Ge2 Ge1 U1 73.79(7) 2_665 10_565
Al2 Ge1 U1 73.89(5) 3 11
Ge2 Ge1 U1 73.89(5) 3 11
Al2 Ge1 U1 115.05(11) 4_565 11
Ge2 Ge1 U1 115.05(11) 4_565 11
Al2 Ge1 U1 139.61(6) 2_665 11
Ge2 Ge1 U1 139.61(6) 2_665 11
U1 Ge1 U1 84.97(7) 10_565 11
Al2 Ge1 U1 115.05(11) 3 12_455
Ge2 Ge1 U1 115.05(11) 3 12_455
Al2 Ge1 U1 73.89(5) 4_565 12_455
Ge2 Ge1 U1 73.89(5) 4_565 12_455
Al2 Ge1 U1 139.61(6) 2_665 12_455
Ge2 Ge1 U1 139.61(6) 2_665 12_455
U1 Ge1 U1 84.97(7) 10_565 12_455
U1 Ge1 U1 69.17(6) 11 12_455
Al2 Ge1 U2 62.36(4) 3 1_565
Ge2 Ge1 U2 62.36(4) 3 1_565
Al2 Ge1 U2 128.28(10) 4_565 1_565
Ge2 Ge1 U2 128.28(10) 4_565 1_565
Al2 Ge1 U2 61.40(5) 2_665 1_565
Ge2 Ge1 U2 61.40(5) 2_665 1_565
U1 Ge1 U2 84.16(6) 10_565 1_565
U1 Ge1 U2 82.93(2) 11 1_565
U1 Ge1 U2 150.80(8) 12_455 1_565
Al2 Ge1 U2 128.28(10) 3 13_554
Ge2 Ge1 U2 128.28(10) 3 13_554
Al2 Ge1 U2 62.36(4) 4_565 13_554
Ge2 Ge1 U2 62.36(4) 4_565 13_554
Al2 Ge1 U2 61.40(5) 2_665 13_554
Ge2 Ge1 U2 61.40(5) 2_665 13_554
U1 Ge1 U2 84.16(6) 10_565 13_554
U1 Ge1 U2 150.80(8) 11 13_554
U1 Ge1 U2 82.93(2) 12_455 13_554
U2 Ge1 U2 122.66(10) 1_565 13_554
Al2 Ge1 U1 60.24(5) 3 .
Ge2 Ge1 U1 60.24(5) 3 .
Al2 Ge1 U1 60.24(5) 4_565 .
Ge2 Ge1 U1 60.24(5) 4_565 .
Al2 Ge1 U1 54.97(5) 2_665 .
Ge2 Ge1 U1 54.97(5) 2_665 .
U1 Ge1 U1 128.76(10) 10_565 .
U1 Ge1 U1 133.88(6) 11 .
U1 Ge1 U1 133.88(6) 12_455 .
U2 Ge1 U1 72.43(5) 1_565 .
U2 Ge1 U1 72.43(5) 13_554 .
Al1 Ge2 Ge1 0.00(4) 4 4
Al1 Ge2 Al1 70.21(13) 4 3_655
Ge1 Ge2 Al1 70.21(13) 4 3_655
Al1 Ge2 Ge1 70.21(13) 4 3_655
Ge1 Ge2 Ge1 70.21(13) 4 3_655
Al1 Ge2 Ge1 0.00(4) 3_655 3_655
Al1 Ge2 Al1 104.55(8) 4 2_665
Ge1 Ge2 Al1 104.55(8) 4 2_665
Al1 Ge2 Al1 104.55(8) 3_655 2_665
Ge1 Ge2 Al1 104.55(8) 3_655 2_665
Al1 Ge2 Ge1 104.55(8) 4 2_665
Ge1 Ge2 Ge1 104.55(8) 4 2_665
Al1 Ge2 Ge1 104.55(8) 3_655 2_665
Ge1 Ge2 Ge1 104.55(8) 3_655 2_665
Al1 Ge2 Ge1 0.00(14) 2_665 2_665
Al1 Ge2 U1 144.74(6) 4 2_665
Ge1 Ge2 U1 144.74(6) 4 2_665
Al1 Ge2 U1 144.74(6) 3_655 2_665
Ge1 Ge2 U1 144.74(6) 3_655 2_665
Al1 Ge2 U1 75.68(5) 2_665 2_665
Ge1 Ge2 U1 75.68(5) 2_665 2_665
Al1 Ge2 U2 66.83(5) 4 1_655
Ge1 Ge2 U2 66.83(5) 4 1_655
Al1 Ge2 U2 130.83(7) 3_655 1_655
Ge1 Ge2 U2 130.83(7) 3_655 1_655
Al1 Ge2 U2 65.67(3) 2_665 1_655
Ge1 Ge2 U2 65.67(3) 2_665 1_655
U1 Ge2 U2 82.23(4) 2_665 1_655
Al1 Ge2 U2 130.83(7) 4 13_554
Ge1 Ge2 U2 130.83(7) 4 13_554
Al1 Ge2 U2 66.83(5) 3_655 13_554
Ge1 Ge2 U2 66.83(5) 3_655 13_554
Al1 Ge2 U2 65.67(3) 2_665 13_554
Ge1 Ge2 U2 65.67(3) 2_665 13_554
U1 Ge2 U2 82.23(4) 2_665 13_554
U2 Ge2 U2 131.16(6) 1_655 13_554
Al1 Ge2 U1 110.66(8) 4 3_655
Ge1 Ge2 U1 110.66(8) 4 3_655
Al1 Ge2 U1 73.47(6) 3_655 3_655
Ge1 Ge2 U1 73.47(6) 3_655 3_655
Al1 Ge2 U1 141.12(3) 2_665 3_655
Ge1 Ge2 U1 141.12(3) 2_665 3_655
U1 Ge2 U1 84.65(4) 2_665 3_655
U2 Ge2 U1 144.59(5) 1_655 3_655
U2 Ge2 U1 78.814(18) 13_554 3_655
Al1 Ge2 U1 73.47(6) 4 4
Ge1 Ge2 U1 73.47(6) 4 4
Al1 Ge2 U1 110.66(8) 3_655 4
Ge1 Ge2 U1 110.66(8) 3_655 4
Al1 Ge2 U1 141.12(3) 2_665 4
Ge1 Ge2 U1 141.12(3) 2_665 4
U1 Ge2 U1 84.65(4) 2_665 4
U2 Ge2 U1 78.814(18) 1_655 4
U2 Ge2 U1 144.59(5) 13_554 4
U1 Ge2 U1 67.30(4) 3_655 4
Al1 Ge2 U1 59.08(5) 4 9_545
Ge1 Ge2 U1 59.08(5) 4 9_545
Al1 Ge2 U1 59.08(5) 3_655 9_545
Ge1 Ge2 U1 59.08(5) 3_655 9_545
Al1 Ge2 U1 56.78(6) 2_665 9_545
Ge1 Ge2 U1 56.78(6) 2_665 9_545
U1 Ge2 U1 132.46(6) 2_665 9_545
U2 Ge2 U1 78.64(4) 1_655 9_545
U2 Ge2 U1 78.64(4) 13_554 9_545
U1 Ge2 U1 132.32(4) 3_655 9_545
U1 Ge2 U1 132.32(4) 4 9_545
U2 Ge3 U2 180.0 5_554 .
U2 Ge3 U1 92.95(4) 5_554 3_655
U2 Ge3 U1 87.05(4) . 3_655
U2 Ge3 U1 92.95(5) 5_554 4_455
U2 Ge3 U1 87.05(5) . 4_455
U1 Ge3 U1 174.10(9) 3_655 4_455
U2 Ge3 U1 92.95(4) 5_554 2_565
U2 Ge3 U1 87.05(4) . 2_565
U1 Ge3 U1 89.848(5) 3_655 2_565
U1 Ge3 U1 89.848(5) 4_455 2_565
U2 Ge3 U1 92.95(4) 5_554 1_545
U2 Ge3 U1 87.05(4) . 1_545
U1 Ge3 U1 89.848(5) 3_655 1_545
U1 Ge3 U1 89.848(5) 4_455 1_545
U1 Ge3 U1 174.10(9) 2_565 1_545

loop_
_geom_bond_atom_site_label_1
_geom_bond_atom_site_label_2
_geom_bond_distance
_geom_bond_site_symmetry_2
U1 Ge3 2.91785(16) 13_554
U1 Ge3 2.91785(15) 1_565
U1 Al2 2.9524(16) 2_665
U1 Ge2 2.9524(16) 2_665
U1 Al1 3.013(3) 10_564
U1 Ge1 3.013(3) 10_564
U1 Al1 3.088(2) 12_454
U1 Ge1 3.088(2) 11_554
U1 Ge1 3.088(2) 12_454
U1 Al1 3.088(2) 11_554
U1 Al2 3.1637(15) 4_565
U1 Ge2 3.1637(15) 4_565
U1 Al2 3.1637(15) 3
U1 Ge2 3.1637(15) 3
U1 Al2 3.4581(17) 9_454
U1 Ge2 3.4581(17) 9_454
U1 Ge1 3.494(3) .
U1 U1 3.5059(6) 2_565
U1 U2 3.9213(5) 13_554
U1 U2 3.9213(5) 1_565
U2 Ge3 2.753(2) 5
U2 Ge3 2.774(2) .
U2 Al2 3.0105(8) 3_545
U2 Ge2 3.0105(8) 3_545
U2 Al2 3.0105(8) 4_565
U2 Ge2 3.0105(8) 4_565
U2 Al2 3.0105(8) 1_455
U2 Ge2 3.0105(8) 1_455
U2 Al2 3.0105(8) 2_655
U2 Ge2 3.0105(8) 2_655
U2 Ge1 3.1244(15) 3_655
U2 Al1 3.1244(15) 3_655
U2 Ge1 3.1244(15) 4_455
U2 Al1 3.1244(15) 4_455
U2 Al1 3.1244(15) 2_565
U2 Ge1 3.1244(15) 2_565
U2 Al1 3.1244(15) 1_545
U2 Ge1 3.1244(15) 1_545
U2 U1 3.9213(5) 4_455
U2 U1 3.9213(5) 1_545
U2 U1 3.9213(5) 3_655
U2 U1 3.9213(5) 2_565
Ge1 Al2 2.6338(18) 3
Ge1 Ge2 2.6338(18) 3
Ge1 Al2 2.6338(18) 4_565
Ge1 Ge2 2.6338(18) 4_565
Ge1 Al2 2.736(3) 2_665
Ge1 Ge2 2.736(3) 2_665
Ge1 U1 3.013(3) 10_565
Ge1 U1 3.088(2) 11
Ge1 U1 3.088(2) 12_455
Ge1 U2 3.1244(15) 1_565
Ge1 U2 3.1244(15) 13_554
Ge2 Al1 2.6337(18) 4
Ge2 Ge1 2.6337(18) 4
Ge2 Al1 2.6337(18) 3_655
Ge2 Ge1 2.6337(18) 3_655
Ge2 Al1 2.736(3) 2_665
Ge2 Ge1 2.736(3) 2_665
Ge2 U1 2.9525(16) 2_665
Ge2 U2 3.0105(8) 1_655
Ge2 U2 3.0105(8) 13_554
Ge2 U1 3.1637(15) 3_655
Ge2 U1 3.1637(15) 4
Ge2 U1 3.4581(17) 9_545
Ge3 U2 2.753(2) 5_554
Ge3 U1 2.91786(15) 3_655
Ge3 U1 2.91786(15) 4_455
Ge3 U1 2.91786(15) 2_565
Ge3 U1 2.91786(15) 1_545
